data_7131783
loop_
_publ_author_name
'Zhang, Long'
'Lu, Zhiyao'
'Rander, Andrew R.'
'Williams, Travis J.'

_publ_section_title
;
 An ambient pressure, direct hydrogenation of ketones.
;
_journal_issue 52
_journal_name_full 'Chemical communications (Cambridge, England)'
_journal_page_first 8107
_journal_page_last 8110
_journal_paper_doi 10.1039/d3cc01014g
_journal_volume 59
_journal_year 2023
_chemical_formula_moiety 'C19 H19 Cl Ir N3 O'
_chemical_formula_sum 'C19 H19 Cl Ir N3 O'
_chemical_formula_weight 533.02
_chemical_name_systematic
'[ 2-((3-mesityl-2H-1l4,3l4-imidazol-1-yl)methyl)pyridine-kappa2 N1 C2)=eta 3 p-cymene] Iridium (I) carbonyl chloride'
_space_group_crystal_system monoclinic
_space_group_IT_number 14
_space_group_name_Hall '-P 2ybc'
_space_group_name_H-M_alt 'P 1 21/c 1'
_atom_sites_solution_hydrogens mixed
_atom_sites_solution_primary iterative
_audit_creation_date 2023-04-21
_audit_creation_method
;
Olex2 1.5
(compiled 2023.03.06 svn.rbb2c1857 for OlexSys, GUI svn.r6748)
;
_audit_update_record
;
2023-04-21 deposited with the CCDC.	2023-05-25 downloaded from the CCDC.
;
_cell_angle_alpha 90
_cell_angle_beta 106.108(2)
_cell_angle_gamma 90
_cell_formula_units_Z 4
_cell_length_a 8.7180(2)
_cell_length_b 15.1641(3)
_cell_length_c 14.4976(3)
_cell_measurement_reflns_used 31218
_cell_measurement_temperature 100.00(10)
_cell_measurement_theta_max 32.3350
_cell_measurement_theta_min 2.6770
_cell_volume 1841.35(7)
_computing_cell_refinement 'CrysAlisPro 1.171.42.89a (Rigaku OD, 2023)'
_computing_data_collection 'CrysAlisPro 1.171.42.89a (Rigaku OD, 2023)'
_computing_data_reduction 'CrysAlisPro 1.171.42.89a (Rigaku OD, 2023)'
_computing_molecular_graphics 'Olex2 1.5 (Dolomanov et al., 2009)'
_computing_publication_material 'Olex2 1.5 (Dolomanov et al., 2009)'
_computing_structure_refinement 'SHELXL 2018/3 (Sheldrick, 2015)'
_computing_structure_solution 'olex2.solve 1.5 (Bourhis et al., 2015)'
_diffrn_ambient_environment N~2~
_diffrn_ambient_temperature 100.00(10)
_diffrn_detector 'Hybrid Pixel Array Detector'
_diffrn_detector_area_resol_mean 10.0000
_diffrn_detector_type HyPix
_diffrn_measured_fraction_theta_full 0.999
_diffrn_measured_fraction_theta_max 0.899
_diffrn_measurement_details
;
List of Runs (angles in degrees, time in seconds):

  # Type    Start    End  Width  t~exp~   \w     \q     \k     \f   Frames
#--------------------------------------------------------------------------
  1  \w    -19.00  67.00   0.50    4.39    --   -7.34  11.00 -36.00  172
  2  \w    -81.00   5.00   0.50    4.39    --   -7.34 -11.00 150.00  172
  3  \w    -18.00  65.00   0.50    4.39    --   -7.34  38.00 150.00  166
  4  \w    -29.00  25.00   0.50    4.39    --   -7.34  77.00   0.00  108
  5  \w    -14.00  25.00   0.50    4.39    --    7.97  77.00   0.00   78
  6  \w     -7.00  39.00   0.50    4.39    --    7.97 -99.00 120.00   92
  7  \w    -14.00  25.00   0.50    4.39    --    7.97  77.00-120.00   78
  8  \w    -82.00   4.00   0.50    4.39    --   -7.34 -19.00 -30.00  172
  9  \w    -29.00  25.00   0.50    4.39    --   -7.34  77.00  90.00  108
 10  \w    -25.00  14.00   0.50    4.39    --   -7.34 -77.00-150.00   78
 11  \w    -60.00   7.00   0.50    4.39    --   -7.34 -57.00 150.00  134
 12  \w     -7.00  22.00   0.50    4.39    --   -7.34 -99.00  60.00   58
 13  \w    -25.00  30.00   0.50    4.39    --    7.97 -77.00 -90.00  110
;
_diffrn_measurement_device 'four-circle diffractometer'
_diffrn_measurement_device_type 'XtaLAB Synergy, Dualflex, HyPix'
_diffrn_measurement_method '\w scans'
_diffrn_orient_matrix_type 'CrysAlisPro convention (1999,Acta A55,543-557)'
_diffrn_orient_matrix_UB_11 -0.0685409000
_diffrn_orient_matrix_UB_12 0.0035271000
_diffrn_orient_matrix_UB_13 -0.0399365000
_diffrn_orient_matrix_UB_21 -0.0484652000
_diffrn_orient_matrix_UB_22 0.0054981000
_diffrn_orient_matrix_UB_23 0.0316043000
_diffrn_orient_matrix_UB_31 0.0110423000
_diffrn_orient_matrix_UB_32 0.0463195000
_diffrn_orient_matrix_UB_33 -0.0007529000
_diffrn_radiation_monochromator mirror
_diffrn_radiation_probe x-ray
_diffrn_radiation_type 'Mo K\a'
_diffrn_radiation_wavelength 0.71073
_diffrn_reflns_av_R_equivalents 0.0498
_diffrn_reflns_av_unetI/netI 0.0296
_diffrn_reflns_Laue_measured_fraction_full 0.999
_diffrn_reflns_Laue_measured_fraction_max 0.899
_diffrn_reflns_limit_h_max 12
_diffrn_reflns_limit_h_min -13
_diffrn_reflns_limit_k_max 20
_diffrn_reflns_limit_k_min -22
_diffrn_reflns_limit_l_max 21
_diffrn_reflns_limit_l_min -20
_diffrn_reflns_number 50998
_diffrn_reflns_point_group_measured_fraction_full 0.999
_diffrn_reflns_point_group_measured_fraction_max 0.899
_diffrn_reflns_theta_full 25.242
_diffrn_reflns_theta_max 32.409
_diffrn_reflns_theta_min 2.686
_diffrn_source 'micro-focus sealed X-ray tube'
_diffrn_source_type 'PhotonJet (Mo) X-ray Source'
_exptl_absorpt_coefficient_mu 7.408
_exptl_absorpt_correction_T_max 1.00000
_exptl_absorpt_correction_T_min 0.76717
_exptl_absorpt_correction_type multi-scan
_exptl_absorpt_process_details
;
CrysAlisPro 1.171.42.89a (Rigaku Oxford Diffraction, 2023)
Empirical absorption correction using spherical harmonics,
implemented in SCALE3 ABSPACK scaling algorithm.
;
_exptl_crystal_colour 'clear pinkish pink'
_exptl_crystal_colour_lustre clear
_exptl_crystal_colour_modifier pinkish
_exptl_crystal_colour_primary pink
_exptl_crystal_density_diffrn 1.923
_exptl_crystal_description cube
_exptl_crystal_F_000 1024
_exptl_crystal_recrystallization_method 'prepared from slow liquid diffiusion of dichloromethane and diethyl ether.'
_exptl_crystal_size_max 0.173
_exptl_crystal_size_mid 0.095
_exptl_crystal_size_min 0.058
_refine_diff_density_max 2.646
_refine_diff_density_min -1.103
_refine_diff_density_rms 0.153
_refine_ls_extinction_method none
_refine_ls_goodness_of_fit_ref 1.041
_refine_ls_hydrogen_treatment mixed
_refine_ls_matrix_type full
_refine_ls_number_parameters 232
_refine_ls_number_reflns 5943
_refine_ls_number_restraints 0
_refine_ls_restrained_S_all 1.041
_refine_ls_R_factor_all 0.0377
_refine_ls_R_factor_gt 0.0251
_refine_ls_shift/su_max 0.004
_refine_ls_shift/su_mean 0.000
_refine_ls_structure_factor_coef Fsqd
_refine_ls_weighting_details 'w=1/[\s^2^(Fo^2^)+(0.0039P)^2^+6.6894P] where P=(Fo^2^+2Fc^2^)/3'
_refine_ls_weighting_scheme calc
_refine_ls_wR_factor_gt 0.0457
_refine_ls_wR_factor_ref 0.0501
_reflns_Friedel_coverage 0.000
_reflns_number_gt 4924
_reflns_number_total 5943
_reflns_threshold_expression 'I > 2\s(I)'
_cod_data_source_file d3cc01014g2.cif
_cod_data_source_block arr-201_auto
_cod_database_code 7131783
_shelx_shelxl_version_number 2018/3
_chemical_oxdiff_formula 'Ir C18 Cl N3 H19'
_chemical_oxdiff_usercomment 'Long's crystal'
_shelx_space_group_comment
;
The symmetry employed for this shelxl refinement is uniquely defined
by the following loop, which should always be used as a source of
symmetry information in preference to the above space-group names.
They are only intended as comments.
;
_shelx_estimated_absorpt_t_max 0.673
_shelx_estimated_absorpt_t_min 0.361
_olex2_refinement_description
;
1. Fixed Uiso
 At 1.2 times of:
  All C(H) groups, All C(H,H) groups
 At 1.5 times of:
  All C(H,H,H) groups
2.a Secondary CH2 refined with riding coordinates:
 C6(H6A,H6B)
2.b Aromatic/amide H refined with riding coordinates:
 C1(H1), C2(H2), C3(H3), C4(H4), C7(H7), C13(H13), C16(H16)
2.c Idealised Me refined as rotating group:
 C12(H12A,H12B,H12C), C15(H15A,H15B,H15C), C18(H18A,H18B,H18C)
;
_olex2_exptl_crystal_mounting_method 'mounted on a loop'
_olex2_submission_original_sample_id ARR-201
_olex2_submission_special_instructions 'No special instructions were received'
_oxdiff_exptl_absorpt_empirical_details
;
Empirical correction (ABSPACK) includes:
- Absorption correction using spherical harmonics
- Frame scaling
;
_oxdiff_exptl_absorpt_empirical_full_max 1.422
_oxdiff_exptl_absorpt_empirical_full_min 0.851

loop_
_space_group_symop_operation_xyz
'x, y, z'
'-x, y+1/2, -z+1/2'
'-x, -y, -z'
'x, -y-1/2, z-1/2'

loop_
_atom_site_label
_atom_site_type_symbol
_atom_site_fract_x
_atom_site_fract_y
_atom_site_fract_z
_atom_site_U_iso_or_equiv
_atom_site_adp_type
_atom_site_occupancy
_atom_site_site_symmetry_order
_atom_site_calc_flag
_atom_site_refinement_flags_posn
_atom_site_refinement_flags_adp
_atom_site_refinement_flags_occupancy
_atom_site_disorder_assembly
_atom_site_disorder_group
Ir1 Ir 0.34071(2) 0.70045(2) 0.63588(2) 0.01537(3) Uani 1 1 d . . . . .
Cl1 Cl 0.17811(9) 0.82186(5) 0.56247(6) 0.02224(15) Uani 1 1 d . . . . .
O1 O 0.0903(3) 0.63764(17) 0.7228(2) 0.0338(6) Uani 1 1 d . . . . .
N1 N 0.5147(3) 0.74293(17) 0.56723(19) 0.0178(5) Uani 1 1 d . . . . .
N2 N 0.6544(3) 0.62033(17) 0.72167(19) 0.0187(5) Uani 1 1 d . . . . .
N3 N 0.4774(3) 0.52100(17) 0.7182(2) 0.0205(5) Uani 1 1 d . . . . .
C1 C 0.4665(4) 0.7684(2) 0.4748(2) 0.0207(6) Uani 1 1 d . . . . .
H1 H 0.355208 0.772859 0.444427 0.025 Uiso 1 1 calc R U . . .
C2 C 0.5719(4) 0.7883(2) 0.4221(2) 0.0234(6) Uani 1 1 d . . . . .
H2 H 0.533461 0.804615 0.356407 0.028 Uiso 1 1 calc R U . . .
C3 C 0.7343(4) 0.7843(2) 0.4663(2) 0.0236(7) Uani 1 1 d . . . . .
H3 H 0.809207 0.799354 0.432212 0.028 Uiso 1 1 calc R U . . .
C4 C 0.7854(4) 0.7578(2) 0.5615(2) 0.0202(6) Uani 1 1 d . . . . .
H4 H 0.896227 0.753689 0.593226 0.024 Uiso 1 1 calc R U . . .
C5 C 0.6738(3) 0.73738(19) 0.6100(2) 0.0172(6) Uani 1 1 d . . . . .
C6 C 0.7234(3) 0.7063(2) 0.7125(2) 0.0189(6) Uani 1 1 d . . . . .
H6A H 0.841257 0.702356 0.735076 0.023 Uiso 1 1 calc R U . . .
H6B H 0.687927 0.749542 0.753437 0.023 Uiso 1 1 calc R U . . .
C7 C 0.7366(4) 0.5452(2) 0.7610(3) 0.0266(7) Uani 1 1 d . . . . .
H7 H 0.849105 0.538812 0.784566 0.032 Uiso 1 1 calc R U . . .
C8 C 0.6263(4) 0.4832(2) 0.7592(3) 0.0268(7) Uani 1 1 d . . . . .
H8 H 0.636(5) 0.424(3) 0.776(3) 0.032 Uiso 1 1 d . U . . .
C9 C 0.4938(3) 0.6074(2) 0.6948(2) 0.0181(6) Uani 1 1 d . . . . .
C10 C 0.3274(4) 0.4756(2) 0.7032(2) 0.0204(6) Uani 1 1 d . . . . .
C11 C 0.2702(4) 0.4596(2) 0.7827(2) 0.0211(6) Uani 1 1 d . . . . .
C12 C 0.3605(5) 0.4880(2) 0.8827(2) 0.0303(8) Uani 1 1 d . . . . .
H12A H 0.461810 0.455856 0.903070 0.045 Uiso 1 1 calc R U . . .
H12B H 0.296516 0.475199 0.927031 0.045 Uiso 1 1 calc R U . . .
H12C H 0.381851 0.551494 0.883077 0.045 Uiso 1 1 calc R U . . .
C13 C 0.1226(4) 0.4174(2) 0.7666(2) 0.0214(6) Uani 1 1 d . . . . .
H13 H 0.080502 0.406740 0.819375 0.026 Uiso 1 1 calc R U . . .
C14 C 0.0359(4) 0.3906(2) 0.6757(2) 0.0215(6) Uani 1 1 d . . . . .
C15 C -0.1192(4) 0.3421(2) 0.6599(3) 0.0285(7) Uani 1 1 d . . . . .
H15A H -0.145188 0.336018 0.721195 0.043 Uiso 1 1 calc R U . . .
H15B H -0.109660 0.283452 0.633631 0.043 Uiso 1 1 calc R U . . .
H15C H -0.204198 0.375112 0.614650 0.043 Uiso 1 1 calc R U . . .
C16 C 0.0978(4) 0.4081(2) 0.5981(2) 0.0219(6) Uani 1 1 d . . . . .
H16 H 0.038209 0.390834 0.535452 0.026 Uiso 1 1 calc R U . . .
C17 C 0.2434(4) 0.4500(2) 0.6102(2) 0.0203(6) Uani 1 1 d . . . . .
C18 C 0.3091(4) 0.4666(2) 0.5262(3) 0.0278(7) Uani 1 1 d . . . . .
H18A H 0.327345 0.529953 0.520957 0.042 Uiso 1 1 calc R U . . .
H18B H 0.232471 0.445840 0.467177 0.042 Uiso 1 1 calc R U . . .
H18C H 0.410167 0.434853 0.535731 0.042 Uiso 1 1 calc R U . . .
C19 C 0.1899(4) 0.6611(2) 0.6896(2) 0.0221(6) Uani 1 1 d . . . . .

loop_
_atom_site_aniso_label
_atom_site_aniso_U_11
_atom_site_aniso_U_22
_atom_site_aniso_U_33
_atom_site_aniso_U_23
_atom_site_aniso_U_13
_atom_site_aniso_U_12
Ir1 0.01261(5) 0.01675(6) 0.01756(6) -0.00013(4) 0.00554(4) -0.00036(4)
Cl1 0.0177(3) 0.0220(3) 0.0280(4) 0.0033(3) 0.0081(3) 0.0029(3)
O1 0.0265(13) 0.0289(13) 0.0555(17) 0.0129(12) 0.0270(12) 0.0064(10)
N1 0.0155(11) 0.0187(12) 0.0205(13) -0.0026(10) 0.0072(10) -0.0011(9)
N2 0.0148(11) 0.0220(13) 0.0198(13) 0.0026(10) 0.0056(10) 0.0004(9)
N3 0.0171(12) 0.0194(12) 0.0248(13) 0.0047(10) 0.0058(10) 0.0019(10)
C1 0.0202(15) 0.0233(15) 0.0191(15) 0.0004(12) 0.0060(12) 0.0012(12)
C2 0.0254(15) 0.0277(17) 0.0192(15) 0.0030(12) 0.0098(12) 0.0005(13)
C3 0.0223(15) 0.0275(17) 0.0252(16) 0.0024(13) 0.0135(13) -0.0009(12)
C4 0.0160(13) 0.0221(15) 0.0242(15) -0.0002(12) 0.0084(12) 0.0008(11)
C5 0.0168(13) 0.0178(14) 0.0176(14) -0.0028(11) 0.0058(11) -0.0014(11)
C6 0.0136(12) 0.0236(15) 0.0192(14) 0.0004(12) 0.0041(11) -0.0033(11)
C7 0.0183(15) 0.0320(18) 0.0291(18) 0.0079(14) 0.0062(13) 0.0053(13)
C8 0.0219(16) 0.0236(16) 0.0341(19) 0.0086(14) 0.0065(14) 0.0056(13)
C9 0.0166(13) 0.0218(14) 0.0164(13) -0.0017(11) 0.0056(11) -0.0010(11)
C10 0.0170(14) 0.0173(14) 0.0270(16) 0.0020(12) 0.0062(12) -0.0009(11)
C11 0.0225(15) 0.0191(14) 0.0216(15) 0.0036(12) 0.0060(12) 0.0002(11)
C12 0.0343(19) 0.0343(19) 0.0202(16) 0.0009(14) 0.0039(14) -0.0096(15)
C13 0.0230(15) 0.0198(15) 0.0229(15) 0.0037(12) 0.0089(12) 0.0013(12)
C14 0.0202(14) 0.0175(14) 0.0278(16) 0.0001(12) 0.0083(12) -0.0011(11)
C15 0.0238(16) 0.0263(17) 0.0353(19) -0.0005(14) 0.0079(14) -0.0033(13)
C16 0.0233(15) 0.0213(15) 0.0210(15) -0.0020(12) 0.0058(12) 0.0014(12)
C17 0.0242(15) 0.0161(14) 0.0233(15) 0.0021(12) 0.0112(12) 0.0033(11)
C18 0.0348(18) 0.0260(17) 0.0277(17) -0.0021(14) 0.0174(15) -0.0026(14)
C19 0.0210(15) 0.0180(14) 0.0280(17) -0.0011(12) 0.0077(13) 0.0009(11)

loop_
_atom_type_symbol
_atom_type_description
_atom_type_scat_dispersion_real
_atom_type_scat_dispersion_imag
_atom_type_scat_source
C C 0.0033 0.0016 'International Tables Vol C Tables 4.2.6.8 and 6.1.1.4'
H H 0.0000 0.0000 'International Tables Vol C Tables 4.2.6.8 and 6.1.1.4'
Cl Cl 0.1484 0.1585 'International Tables Vol C Tables 4.2.6.8 and 6.1.1.4'
Ir Ir -1.4442 7.9887 'International Tables Vol C Tables 4.2.6.8 and 6.1.1.4'
N N 0.0061 0.0033 'International Tables Vol C Tables 4.2.6.8 and 6.1.1.4'
O O 0.0106 0.0060 'International Tables Vol C Tables 4.2.6.8 and 6.1.1.4'

loop_
_geom_angle_atom_site_label_1
_geom_angle_atom_site_label_2
_geom_angle_atom_site_label_3
_geom_angle
_geom_angle_site_symmetry_1
_geom_angle_site_symmetry_3
_geom_angle_publ_flag
N1 Ir1 Cl1 88.30(7) . . ?
C9 Ir1 Cl1 174.06(9) . . ?
C9 Ir1 N1 86.24(11) . . ?
C19 Ir1 Cl1 91.95(10) . . ?
C19 Ir1 N1 177.44(12) . . ?
C19 Ir1 C9 93.61(13) . . ?
C1 N1 Ir1 119.1(2) . . ?
C1 N1 C5 118.1(3) . . ?
C5 N1 Ir1 122.6(2) . . ?
C7 N2 C6 126.6(3) . . ?
C9 N2 C6 121.4(3) . . ?
C9 N2 C7 112.0(3) . . ?
C8 N3 C10 124.6(3) . . ?
C9 N3 C8 110.5(3) . . ?
C9 N3 C10 124.9(3) . . ?
N1 C1 H1 118.6 . . ?
N1 C1 C2 122.8(3) . . ?
C2 C1 H1 118.6 . . ?
C1 C2 H2 120.5 . . ?
C1 C2 C3 119.1(3) . . ?
C3 C2 H2 120.5 . . ?
C2 C3 H3 120.7 . . ?
C2 C3 C4 118.6(3) . . ?
C4 C3 H3 120.7 . . ?
C3 C4 H4 120.2 . . ?
C5 C4 C3 119.5(3) . . ?
C5 C4 H4 120.2 . . ?
N1 C5 C4 121.9(3) . . ?
N1 C5 C6 116.6(3) . . ?
C4 C5 C6 121.5(3) . . ?
N2 C6 C5 111.0(2) . . ?
N2 C6 H6A 109.4 . . ?
N2 C6 H6B 109.4 . . ?
C5 C6 H6A 109.4 . . ?
C5 C6 H6B 109.4 . . ?
H6A C6 H6B 108.0 . . ?
N2 C7 H7 126.7 . . ?
C8 C7 N2 106.5(3) . . ?
C8 C7 H7 126.7 . . ?
N3 C8 H8 121(3) . . ?
C7 C8 N3 107.3(3) . . ?
C7 C8 H8 132(3) . . ?
N2 C9 Ir1 122.8(2) . . ?
N2 C9 N3 103.7(3) . . ?
N3 C9 Ir1 133.5(2) . . ?
C11 C10 N3 118.4(3) . . ?
C17 C10 N3 119.3(3) . . ?
C17 C10 C11 122.4(3) . . ?
C10 C11 C12 122.2(3) . . ?
C13 C11 C10 117.6(3) . . ?
C13 C11 C12 120.2(3) . . ?
C11 C12 H12A 109.5 . . ?
C11 C12 H12B 109.5 . . ?
C11 C12 H12C 109.5 . . ?
H12A C12 H12B 109.5 . . ?
H12A C12 H12C 109.5 . . ?
H12B C12 H12C 109.5 . . ?
C11 C13 H13 119.1 . . ?
C14 C13 C11 121.8(3) . . ?
C14 C13 H13 119.1 . . ?
C13 C14 C15 121.2(3) . . ?
C13 C14 C16 118.6(3) . . ?
C16 C14 C15 120.2(3) . . ?
C14 C15 H15A 109.5 . . ?
C14 C15 H15B 109.5 . . ?
C14 C15 H15C 109.5 . . ?
H15A C15 H15B 109.5 . . ?
H15A C15 H15C 109.5 . . ?
H15B C15 H15C 109.5 . . ?
C14 C16 H16 119.0 . . ?
C17 C16 C14 121.9(3) . . ?
C17 C16 H16 119.0 . . ?
C10 C17 C18 121.3(3) . . ?
C16 C17 C10 117.7(3) . . ?
C16 C17 C18 121.0(3) . . ?
C17 C18 H18A 109.5 . . ?
C17 C18 H18B 109.5 . . ?
C17 C18 H18C 109.5 . . ?
H18A C18 H18B 109.5 . . ?
H18A C18 H18C 109.5 . . ?
H18B C18 H18C 109.5 . . ?
O1 C19 Ir1 178.1(3) . . ?

loop_
_geom_bond_atom_site_label_1
_geom_bond_atom_site_label_2
_geom_bond_distance
_geom_bond_site_symmetry_2
_geom_bond_publ_flag
Ir1 Cl1 2.3863(7) . ?
Ir1 N1 2.132(3) . ?
Ir1 C9 1.967(3) . ?
Ir1 C19 1.805(3) . ?
O1 C19 1.160(4) . ?
N1 C1 1.345(4) . ?
N1 C5 1.356(4) . ?
N2 C6 1.457(4) . ?
N2 C7 1.381(4) . ?
N2 C9 1.360(4) . ?
N3 C8 1.393(4) . ?
N3 C9 1.370(4) . ?
N3 C10 1.440(4) . ?
C1 H1 0.9500 . ?
C1 C2 1.382(4) . ?
C2 H2 0.9500 . ?
C2 C3 1.384(5) . ?
C3 H3 0.9500 . ?
C3 C4 1.387(5) . ?
C4 H4 0.9500 . ?
C4 C5 1.384(4) . ?
C5 C6 1.504(4) . ?
C6 H6A 0.9900 . ?
C6 H6B 0.9900 . ?
C7 H7 0.9500 . ?
C7 C8 1.340(5) . ?
C8 H8 0.93(4) . ?
C10 C11 1.399(4) . ?
C10 C17 1.399(5) . ?
C11 C12 1.508(5) . ?
C11 C13 1.398(4) . ?
C12 H12A 0.9800 . ?
C12 H12B 0.9800 . ?
C12 H12C 0.9800 . ?
C13 H13 0.9500 . ?
C13 C14 1.386(5) . ?
C14 C15 1.501(4) . ?
C14 C16 1.400(4) . ?
C15 H15A 0.9800 . ?
C15 H15B 0.9800 . ?
C15 H15C 0.9800 . ?
C16 H16 0.9500 . ?
C16 C17 1.387(4) . ?
C17 C18 1.503(4) . ?
C18 H18A 0.9800 . ?
C18 H18B 0.9800 . ?
C18 H18C 0.9800 . ?

loop_
_geom_torsion_atom_site_label_1
_geom_torsion_atom_site_label_2
_geom_torsion_atom_site_label_3
_geom_torsion_atom_site_label_4
_geom_torsion
_geom_torsion_site_symmetry_1
_geom_torsion_site_symmetry_2
_geom_torsion_site_symmetry_3
_geom_torsion_site_symmetry_4
_geom_torsion_publ_flag
Ir1 N1 C1 C2 -173.3(2) . . . . ?
Ir1 N1 C5 C4 174.1(2) . . . . ?
Ir1 N1 C5 C6 -4.8(4) . . . . ?
N1 C1 C2 C3 -1.7(5) . . . . ?
N1 C5 C6 N2 56.6(3) . . . . ?
N2 C7 C8 N3 0.4(4) . . . . ?
N3 C10 C11 C12 -0.1(5) . . . . ?
N3 C10 C11 C13 178.5(3) . . . . ?
N3 C10 C17 C16 -178.7(3) . . . . ?
N3 C10 C17 C18 1.8(4) . . . . ?
C1 N1 C5 C4 0.6(4) . . . . ?
C1 N1 C5 C6 -178.3(3) . . . . ?
C1 C2 C3 C4 1.8(5) . . . . ?
C2 C3 C4 C5 -0.9(5) . . . . ?
C3 C4 C5 N1 -0.4(5) . . . . ?
C3 C4 C5 C6 178.5(3) . . . . ?
C4 C5 C6 N2 -122.3(3) . . . . ?
C5 N1 C1 C2 0.4(5) . . . . ?
C6 N2 C7 C8 176.9(3) . . . . ?
C6 N2 C9 Ir1 2.9(4) . . . . ?
C6 N2 C9 N3 -177.4(3) . . . . ?
C7 N2 C6 C5 124.7(3) . . . . ?
C7 N2 C9 Ir1 -179.9(2) . . . . ?
C7 N2 C9 N3 -0.2(3) . . . . ?
C8 N3 C9 Ir1 -180.0(3) . . . . ?
C8 N3 C9 N2 0.5(3) . . . . ?
C8 N3 C10 C11 74.8(4) . . . . ?
C8 N3 C10 C17 -105.9(4) . . . . ?
C9 N2 C6 C5 -58.6(4) . . . . ?
C9 N2 C7 C8 -0.1(4) . . . . ?
C9 N3 C8 C7 -0.5(4) . . . . ?
C9 N3 C10 C11 -104.8(4) . . . . ?
C9 N3 C10 C17 74.5(4) . . . . ?
C10 N3 C8 C7 179.8(3) . . . . ?
C10 N3 C9 Ir1 -0.4(5) . . . . ?
C10 N3 C9 N2 -179.9(3) . . . . ?
C10 C11 C13 C14 1.1(5) . . . . ?
C11 C10 C17 C16 0.6(5) . . . . ?
C11 C10 C17 C18 -178.9(3) . . . . ?
C11 C13 C14 C15 177.5(3) . . . . ?
C11 C13 C14 C16 -1.2(5) . . . . ?
C12 C11 C13 C14 179.8(3) . . . . ?
C13 C14 C16 C17 1.0(5) . . . . ?
C14 C16 C17 C10 -0.7(5) . . . . ?
C14 C16 C17 C18 178.8(3) . . . . ?
C15 C14 C16 C17 -177.7(3) . . . . ?
C17 C10 C11 C12 -179.4(3) . . . . ?
C17 C10 C11 C13 -0.8(5) . . . . ?
